data_1528453
loop_
_publ_author_name
'Doussier, C.'
'Moelo, Y.'
'Meerschaut, A.'
'Leone, P.'
'Evain, M.'

_publ_section_title
;
 Crystal structure of Pb2 Sb S2 I3, and re-examination of the crystal
 chemistry within the group of (Pb/Sn/Sb) chalcogeno-iodides
;
_journal_name_full 'Solid State Sciences'
_journal_page_first 792
_journal_page_last 803
_journal_volume 9
_journal_year 2007
_chemical_formula_sum 'I3 Pb2 S2 Sb'
_chemical_name_systematic 'Pb2 Sb S2 I3'
_space_group_IT_number 63
_symmetry_space_group_name_Hall '-C 2c 2'
_symmetry_space_group_name_H-M 'C m c m'
_cell_angle_alpha 90
_cell_angle_beta 90
_cell_angle_gamma 90
_cell_formula_units_Z 4
_cell_length_a 4.3262
_cell_length_b 14.181
_cell_length_c 16.556
_cell_volume 1015.708
_citation_journal_id_ASTM SSSCFJ
_cod_data_source_file Doussier_SSSCFJ_2007_1402.cif
_cod_data_source_block I3Pb2S2Sb1
_cod_original_formula_sum 'I3 Pb2 S2 Sb1'
_cod_database_code 1528453

loop_
_symmetry_equiv_pos_as_xyz
x,y,z
-x,-y,z+1/2
x,-y,-z
-x,y,-z+1/2
-x,-y,-z
x,y,-z-1/2
-x,y,z
x,-y,z-1/2
x+1/2,y+1/2,z
-x+1/2,-y+1/2,z+1/2
x+1/2,-y+1/2,-z
-x+1/2,y+1/2,-z+1/2
-x+1/2,-y+1/2,-z
x+1/2,y+1/2,-z-1/2
-x+1/2,y+1/2,z
x+1/2,-y+1/2,z-1/2

loop_
_atom_site_label
_atom_site_type_symbol
_atom_site_fract_x
_atom_site_fract_y
_atom_site_fract_z
_atom_site_occupancy
_atom_site_U_iso_or_equiv
I1 I-1 0 0.0553 0.3783 1 0.0
Sb1 Sb+3 0.5 0.1481 0.5221 0.5 0.0
Pb1 Pb+2 0.5 0.1179 0.5294 0.5 0.0
I2 I-1 0 0.3488 0.25 1 0.0
S1 S-2 0 0.2314 0.5809 1 0.0
Pb2 Pb+2 0.5 0.1887 0.2629 0.5 0.0
